data_7703306
loop_
_publ_author_name
'Sun, Puhua'
'Yang, Dawei'
'Li, Ying'
'Wang, Baomin'
'Qu, Jingping'

_publ_section_title
;
 A bioinspired thiolate-bridged dinickel complex with a pendant amine:
 synthesis, structure and electrocatalytic properties.
;
_journal_issue 7
_journal_name_full 'Dalton transactions (Cambridge, England : 2003)'
_journal_page_first 2151
_journal_page_last 2158
_journal_paper_doi 10.1039/c9dt04493k
_journal_volume 49
_journal_year 2020
_chemical_formula_sum 'C57 H58 Cl3 F6 Ni2 O P5 S2'
_chemical_formula_weight 1315.77
_space_group_IT_number 15
_space_group_name_Hall '-C 2yc'
_space_group_name_H-M_alt 'C 1 2/c 1'
_symmetry_cell_setting monoclinic
_symmetry_space_group_name_H-M 'C 1 2/c 1'
_atom_sites_solution_hydrogens geom
_atom_sites_solution_primary direct
_atom_sites_solution_secondary difmap
_audit_creation_method SHELXL-97
_audit_update_record
;
2016-04-26 deposited with the CCDC.	2020-01-16 downloaded from the CCDC.
;
_cell_angle_alpha 90.00
_cell_angle_beta 91.220(3)
_cell_angle_gamma 90.00
_cell_formula_units_Z 8
_cell_length_a 35.7408(15)
_cell_length_b 13.3259(5)
_cell_length_c 24.6081(10)
_cell_measurement_reflns_used 9800
_cell_measurement_temperature 230(2)
_cell_measurement_theta_max 30.0
_cell_measurement_theta_min 2.40
_cell_volume 11717.6(8)
_computing_cell_refinement 'Bruker SMART'
_computing_data_collection 'Bruker SMART'
_computing_data_reduction 'Bruker SAINT'
_computing_molecular_graphics 'Bruker SHELXTL'
_computing_publication_material 'Bruker SHELXTL'
_computing_structure_refinement 'Bruker SHELXTL'
_computing_structure_solution 'Bruker SHELXTL'
_diffrn_ambient_temperature 230(2)
_diffrn_measured_fraction_theta_full 0.994
_diffrn_measured_fraction_theta_max 0.994
_diffrn_measurement_device_type 'CCD area detector'
_diffrn_measurement_method 'phi and omega scans'
_diffrn_radiation_monochromator graphite
_diffrn_radiation_source 'fine-focus sealed tube'
_diffrn_radiation_type MoK\a
_diffrn_radiation_wavelength 0.71073
_diffrn_reflns_av_R_equivalents 0.0602
_diffrn_reflns_av_sigmaI/netI 0.0348
_diffrn_reflns_limit_h_max 46
_diffrn_reflns_limit_h_min -46
_diffrn_reflns_limit_k_max 17
_diffrn_reflns_limit_k_min -17
_diffrn_reflns_limit_l_max 31
_diffrn_reflns_limit_l_min -31
_diffrn_reflns_number 138914
_diffrn_reflns_theta_full 27.56
_diffrn_reflns_theta_max 27.56
_diffrn_reflns_theta_min 2.03
_exptl_absorpt_coefficient_mu 1.046
_exptl_absorpt_correction_T_max 0.7800
_exptl_absorpt_correction_T_min 0.7583
_exptl_absorpt_correction_type empirical
_exptl_absorpt_process_details SADABS
_exptl_crystal_colour black
_exptl_crystal_density_diffrn 1.492
_exptl_crystal_density_method 'not measured'
_exptl_crystal_description block
_exptl_crystal_F_000 5408
_exptl_crystal_size_max 0.28
_exptl_crystal_size_mid 0.27
_exptl_crystal_size_min 0.25
_refine_diff_density_max 1.339
_refine_diff_density_min -0.816
_refine_diff_density_rms 0.072
_refine_ls_extinction_method none
_refine_ls_goodness_of_fit_ref 1.034
_refine_ls_hydrogen_treatment 'riding mode'
_refine_ls_matrix_type full
_refine_ls_number_parameters 685
_refine_ls_number_reflns 13465
_refine_ls_number_restraints 0
_refine_ls_restrained_S_all 1.034
_refine_ls_R_factor_all 0.0664
_refine_ls_R_factor_gt 0.0461
_refine_ls_shift/su_max 0.002
_refine_ls_shift/su_mean 0.000
_refine_ls_structure_factor_coef Fsqd
_refine_ls_weighting_details 'calc w=1/[\s^2^(Fo^2^)+(0.0413P)^2^+36.7310P] where P=(Fo^2^+2Fc^2^)/3'
_refine_ls_weighting_scheme calc
_refine_ls_wR_factor_gt 0.0976
_refine_ls_wR_factor_ref 0.1069
_reflns_number_gt 10745
_reflns_number_total 13465
_reflns_threshold_expression >2sigma(I)
_cod_data_source_file c9dt04493k2.cif
_cod_data_source_block 2
_cod_depositor_comments
;
The following automatic conversions were performed:

data item '_symmetry_cell_setting' value 'Monoclinic' was changed to
'monoclinic' in accordance with the
/home/data/users/saulius/crontab/automatic-downloads/rss-feeds/RSC/lib/dictionaries/cif_core.dic
dictionary named 'cif_core.dic' version 2.4.2 last updated on
2011-04-26.

Automatic conversion script
Id: cif_fix_values 7556 2019-12-06 15:28:31Z antanas 

 Adding full bibliography for 7703306--7703309.cif.
;
_cod_original_sg_symbol_H-M 'C2/c  '
_cod_database_code 7703306

loop_
_symmetry_equiv_pos_as_xyz
'x, y, z'
'-x, y, -z+1/2'
'x+1/2, y+1/2, z'
'-x+1/2, y+1/2, -z+1/2'
'-x, -y, -z'
'x, -y, z-1/2'
'-x+1/2, -y+1/2, -z'
'x+1/2, -y+1/2, z-1/2'

loop_
_atom_site_label
_atom_site_type_symbol
_atom_site_fract_x
_atom_site_fract_y
_atom_site_fract_z
_atom_site_U_iso_or_equiv
_atom_site_adp_type
_atom_site_occupancy
_atom_site_symmetry_multiplicity
_atom_site_calc_flag
_atom_site_refinement_flags
Ni1 Ni 0.875723(9) 0.31844(2) 0.382480(13) 0.02118(8) Uani 1 1 d .
Ni2 Ni 0.817340(9) 0.45989(2) 0.316264(13) 0.02091(8) Uani 1 1 d .
Cl1 Cl 0.75398(2) 0.38178(5) 0.28479(3) 0.03392(16) Uani 1 1 d .
P4 P 0.827305(19) 0.53437(5) 0.23927(3) 0.02329(14) Uani 1 1 d .
S2 S 0.825453(18) 0.41079(5) 0.40334(3) 0.02428(14) Uani 1 1 d .
P2 P 0.89946(2) 0.32652(5) 0.46466(3) 0.02679(15) Uani 1 1 d .
P3 P 0.783629(18) 0.59269(5) 0.33463(3) 0.02282(14) Uani 1 1 d .
P1 P 0.92566(2) 0.23393(5) 0.36342(3) 0.02748(16) Uani 1 1 d .
S1 S 0.860806(19) 0.34627(5) 0.29505(3) 0.02459(14) Uani 1 1 d .
P5 P 0.93035(2) -0.07148(6) 0.53416(3) 0.03648(18) Uani 1 1 d .
Cl2 Cl 1.00265(3) -0.23904(10) 0.38943(5) 0.0753(3) Uani 1 1 d .
Cl3 Cl 0.99650(5) -0.06236(13) 0.32132(6) 0.1033(5) Uani 1 1 d .
O1 O 0.83069(6) 0.18826(15) 0.37197(9) 0.0368(5) Uani 1 1 d .
C4 C 0.80872(7) 0.7035(2) 0.35937(11) 0.0259(6) Uani 1 1 d .
F5 F 0.89718(6) -0.02138(19) 0.49851(11) 0.0714(7) Uani 1 1 d .
C6 C 0.86799(9) 0.2994(2) 0.51957(11) 0.0323(6) Uani 1 1 d .
C7 C 0.82696(8) 0.4567(2) 0.17850(11) 0.0297(6) Uani 1 1 d .
F8 F 0.95634(6) 0.01912(17) 0.51774(10) 0.0667(7) Uani 1 1 d .
C9 C 0.96520(8) 0.3120(2) 0.34543(11) 0.0304(6) Uani 1 1 d .
C10 C 0.79163(8) 0.6331(2) 0.22655(11) 0.0310(6) Uani 1 1 d .
H10A H 0.8037 0.6991 0.2267 0.037 Uiso 1 1 calc R
H10B H 0.7798 0.6228 0.1907 0.037 Uiso 1 1 calc R
C11 C 0.74561(8) 0.5823(2) 0.38250(12) 0.0304(6) Uani 1 1 d .
C12 C 0.92098(8) 0.1396(2) 0.31073(12) 0.0321(6) Uani 1 1 d .
C13 C 0.91932(8) 0.4478(2) 0.48135(12) 0.0312(6) Uani 1 1 d .
C14 C 0.76183(7) 0.6301(2) 0.27005(11) 0.0276(6) Uani 1 1 d .
H14A H 0.7422 0.5820 0.2596 0.033 Uiso 1 1 calc R
H14B H 0.7503 0.6964 0.2736 0.033 Uiso 1 1 calc R
F15 F 0.91546(9) -0.0093(2) 0.58423(11) 0.0871(8) Uani 1 1 d .
C16 C 0.87110(8) 0.6037(2) 0.23850(12) 0.0305(6) Uani 1 1 d .
F17 F 0.90364(8) -0.16125(18) 0.54926(12) 0.0793(8) Uani 1 1 d .
C18 C 0.79032(8) 0.3137(2) 0.41605(13) 0.0381(7) Uani 1 1 d .
H18A H 0.7793 0.3263 0.4515 0.046 Uiso 1 1 calc R
H18B H 0.7703 0.3193 0.3884 0.046 Uiso 1 1 calc R
C19 C 0.81186(9) 0.1886(2) 0.31954(13) 0.0392(7) Uani 1 1 d .
H19A H 0.7888 0.2282 0.3217 0.047 Uiso 1 1 calc R
H19B H 0.8049 0.1197 0.3097 0.047 Uiso 1 1 calc R
C20 C 0.93989(9) 0.1663(2) 0.42525(12) 0.0377(7) Uani 1 1 d .
H20A H 0.9222 0.1120 0.4326 0.045 Uiso 1 1 calc R
H20B H 0.9648 0.1371 0.4211 0.045 Uiso 1 1 calc R
C21 C 1.00146(9) 0.2733(3) 0.34636(13) 0.0403(7) Uani 1 1 d .
H21A H 1.0056 0.2057 0.3556 0.048 Uiso 1 1 calc R
C22 C 0.84262(9) 0.3725(3) 0.53537(12) 0.0395(7) Uani 1 1 d .
H22A H 0.8441 0.4378 0.5212 0.047 Uiso 1 1 calc R
C23 C 0.80152(9) 0.7977(2) 0.33776(13) 0.0355(7) Uani 1 1 d .
H23A H 0.7846 0.8049 0.3082 0.043 Uiso 1 1 calc R
C24 C 0.96014(9) 0.4118(3) 0.33189(13) 0.0408(7) Uani 1 1 d .
H24A H 0.9359 0.4392 0.3315 0.049 Uiso 1 1 calc R
C25 C 0.85146(10) 0.7788(3) 0.42458(14) 0.0448(8) Uani 1 1 d .
H25A H 0.8683 0.7722 0.4542 0.054 Uiso 1 1 calc R
C26 C 0.94029(9) 0.2414(2) 0.47130(13) 0.0402(7) Uani 1 1 d .
H26A H 0.9635 0.2806 0.4707 0.048 Uiso 1 1 calc R
H26B H 0.9395 0.2058 0.5061 0.048 Uiso 1 1 calc R
F27 F 0.96225(8) -0.1173(2) 0.57008(14) 0.1071(12) Uani 1 1 d .
F28 F 0.94205(10) -0.1314(2) 0.48246(13) 0.1021(11) Uani 1 1 d .
C29 C 0.83428(9) 0.6947(2) 0.40244(13) 0.0378(7) Uani 1 1 d .
H29A H 0.8400 0.6310 0.4167 0.045 Uiso 1 1 calc R
C30 C 0.93316(10) 0.1595(2) 0.25878(13) 0.0432(8) Uani 1 1 d .
H30A H 0.9464 0.2189 0.2518 0.052 Uiso 1 1 calc R
C31 C 0.79313(10) 0.4241(3) 0.15633(13) 0.0425(8) Uani 1 1 d .
H31A H 0.7706 0.4424 0.1726 0.051 Uiso 1 1 calc R
C32 C 0.75315(10) 0.5789(3) 0.43747(14) 0.0536(10) Uani 1 1 d .
H32A H 0.7781 0.5799 0.4504 0.064 Uiso 1 1 calc R
C33 C 0.81932(10) 0.8816(2) 0.35985(15) 0.0458(8) Uani 1 1 d .
H33A H 0.8145 0.9453 0.3450 0.055 Uiso 1 1 calc R
C34 C 0.89123(9) 0.6171(2) 0.28660(13) 0.0388(7) Uani 1 1 d .
H34A H 0.8835 0.5851 0.3185 0.047 Uiso 1 1 calc R
C35 C 0.70872(9) 0.5791(3) 0.36457(14) 0.0410(7) Uani 1 1 d .
H35A H 0.7031 0.5791 0.3271 0.049 Uiso 1 1 calc R
C36 C 0.88311(10) 0.6522(3) 0.19182(15) 0.0482(9) Uani 1 1 d .
H36A H 0.8697 0.6438 0.1588 0.058 Uiso 1 1 calc R
C37 C 0.80558(9) 0.2069(2) 0.41536(14) 0.0428(8) Uani 1 1 d .
H37A H 0.8187 0.1937 0.4500 0.051 Uiso 1 1 calc R
H37B H 0.7846 0.1599 0.4123 0.051 Uiso 1 1 calc R
C38 C 0.91427(9) 0.5295(2) 0.44776(14) 0.0398(7) Uani 1 1 d .
H38A H 0.8989 0.5236 0.4164 0.048 Uiso 1 1 calc R
C39 C 0.84386(10) 0.8722(3) 0.40307(14) 0.0455(8) Uani 1 1 d .
H39A H 0.8555 0.9295 0.4180 0.055 Uiso 1 1 calc R
C40 C 0.90186(10) 0.0508(2) 0.32026(15) 0.0449(8) Uani 1 1 d .
H40A H 0.8933 0.0364 0.3552 0.054 Uiso 1 1 calc R
C41 C 0.96027(11) 0.5484(3) 0.53781(16) 0.0587(10) Uani 1 1 d .
H41A H 0.9765 0.5543 0.5682 0.070 Uiso 1 1 calc R
C42 C 1.03128(9) 0.3342(3) 0.33373(15) 0.0490(9) Uani 1 1 d .
H42A H 1.0557 0.3078 0.3347 0.059 Uiso 1 1 calc R
C43 C 0.94256(11) 0.4581(3) 0.52723(14) 0.0516(9) Uani 1 1 d .
H43A H 0.9462 0.4035 0.5510 0.062 Uiso 1 1 calc R
C44 C 0.95450(10) 0.6292(3) 0.50452(17) 0.0534(9) Uani 1 1 d .
H44A H 0.9663 0.6907 0.5124 0.064 Uiso 1 1 calc R
C45 C 0.83599(9) 0.2315(2) 0.27606(12) 0.0352(7) Uani 1 1 d .
H45A H 0.8202 0.2453 0.2439 0.042 Uiso 1 1 calc R
H45B H 0.8544 0.1808 0.2659 0.042 Uiso 1 1 calc R
C46 C 0.99012(10) 0.4721(3) 0.31899(16) 0.0526(9) Uani 1 1 d .
H46A H 0.9862 0.5397 0.3097 0.063 Uiso 1 1 calc R
C47 C 0.68009(10) 0.5759(3) 0.40116(16) 0.0512(9) Uani 1 1 d .
H47A H 0.6551 0.5756 0.3885 0.061 Uiso 1 1 calc R
C48 C 0.81518(10) 0.3484(4) 0.57212(14) 0.0594(11) Uani 1 1 d .
H48A H 0.7977 0.3971 0.5825 0.071 Uiso 1 1 calc R
C49 C 0.85991(10) 0.4260(3) 0.15466(14) 0.0466(8) Uani 1 1 d .
H49A H 0.8831 0.4454 0.1701 0.056 Uiso 1 1 calc R
C50 C 0.93145(10) 0.6201(3) 0.45953(17) 0.0531(9) Uani 1 1 d .
H50A H 0.9273 0.6756 0.4366 0.064 Uiso 1 1 calc R
C51 C 0.92586(12) 0.0922(3) 0.21714(16) 0.0565(10) Uani 1 1 d .
H51A H 0.9339 0.1066 0.1819 0.068 Uiso 1 1 calc R
C52 C 0.82521(15) 0.3373(3) 0.08585(16) 0.0640(12) Uani 1 1 d .
H52A H 0.8245 0.2984 0.0540 0.077 Uiso 1 1 calc R
C53 C 0.86625(13) 0.2041(3) 0.54199(14) 0.0550(10) Uani 1 1 d .
H53A H 0.8834 0.1545 0.5318 0.066 Uiso 1 1 calc R
C54 C 0.90705(12) 0.0045(3) 0.22676(17) 0.0601(11) Uani 1 1 d .
H54A H 0.9021 -0.0410 0.1983 0.072 Uiso 1 1 calc R
C55 C 0.83920(17) 0.1824(4) 0.57928(17) 0.0788(16) Uani 1 1 d .
H55A H 0.8385 0.1182 0.5951 0.095 Uiso 1 1 calc R
C56 C 0.72423(12) 0.5740(4) 0.47404(16) 0.0686(12) Uani 1 1 d .
H56A H 0.7297 0.5712 0.5116 0.082 Uiso 1 1 calc R
C57 C 1.02573(10) 0.4328(3) 0.31978(15) 0.0514(9) Uani 1 1 d .
H57A H 1.0462 0.4735 0.3108 0.062 Uiso 1 1 calc R
C58 C 0.89545(12) -0.0162(3) 0.27826(18) 0.0586(10) Uani 1 1 d .
H58A H 0.8830 -0.0769 0.2851 0.070 Uiso 1 1 calc R
C59 C 0.91438(11) 0.7122(3) 0.19370(19) 0.0638(11) Uani 1 1 d .
H59A H 0.9223 0.7449 0.1621 0.077 Uiso 1 1 calc R
C60 C 0.79261(13) 0.3644(3) 0.11008(15) 0.0581(10) Uani 1 1 d .
H60A H 0.7696 0.3423 0.0952 0.070 Uiso 1 1 calc R
C61 C 0.92272(11) 0.6774(3) 0.28800(18) 0.0563(10) Uani 1 1 d .
H61A H 0.9363 0.6862 0.3208 0.068 Uiso 1 1 calc R
C62 C 0.85876(13) 0.3670(3) 0.10817(16) 0.0636(11) Uani 1 1 d .
H62A H 0.8812 0.3473 0.0920 0.076 Uiso 1 1 calc R
C63 C 0.93419(11) 0.7245(3) 0.2418(2) 0.0634(11) Uani 1 1 d .
H63A H 0.9557 0.7652 0.2430 0.076 Uiso 1 1 calc R
C64 C 0.81356(13) 0.2523(4) 0.59361(16) 0.0749(15) Uani 1 1 d .
H64A H 0.7947 0.2355 0.6181 0.090 Uiso 1 1 calc R
C65 C 0.68781(11) 0.5731(3) 0.45575(17) 0.0603(11) Uani 1 1 d .
H65A H 0.6682 0.5707 0.4806 0.072 Uiso 1 1 calc R
C66 C 0.9908(2) -0.1113(4) 0.3843(2) 0.0984(19) Uani 1 1 d .
H66A H 0.9647 -0.1028 0.3944 0.118 Uiso 1 1 calc R
H66B H 1.0064 -0.0733 0.4103 0.118 Uiso 1 1 calc R

loop_
_atom_site_aniso_label
_atom_site_aniso_U_11
_atom_site_aniso_U_22
_atom_site_aniso_U_33
_atom_site_aniso_U_23
_atom_site_aniso_U_13
_atom_site_aniso_U_12
Ni1 0.02136(16) 0.02079(16) 0.02129(16) 0.00201(13) -0.00214(12) 0.00423(13)
Ni2 0.02077(16) 0.01984(16) 0.02194(17) 0.00070(13) -0.00371(12) 0.00393(13)
Cl1 0.0312(4) 0.0285(4) 0.0416(4) -0.0048(3) -0.0101(3) -0.0023(3)
P4 0.0227(3) 0.0234(3) 0.0235(3) 0.0007(3) -0.0044(3) 0.0034(3)
S2 0.0220(3) 0.0273(3) 0.0234(3) 0.0015(3) -0.0016(2) 0.0038(3)
P2 0.0318(4) 0.0253(4) 0.0231(3) 0.0008(3) -0.0043(3) 0.0078(3)
P3 0.0203(3) 0.0226(3) 0.0253(3) -0.0007(3) -0.0041(3) 0.0044(3)
P1 0.0294(4) 0.0280(4) 0.0252(3) 0.0056(3) 0.0026(3) 0.0108(3)
S1 0.0273(3) 0.0234(3) 0.0229(3) -0.0001(2) -0.0039(3) 0.0071(3)
P5 0.0383(4) 0.0307(4) 0.0404(4) 0.0075(3) 0.0018(3) 0.0004(3)
Cl2 0.0641(7) 0.0863(8) 0.0752(7) 0.0085(6) -0.0023(6) -0.0039(6)
Cl3 0.1172(12) 0.1130(12) 0.0795(9) 0.0236(8) -0.0008(8) 0.0087(9)
O1 0.0375(12) 0.0302(11) 0.0424(12) 0.0056(9) -0.0108(9) -0.0020(9)
C4 0.0245(13) 0.0247(14) 0.0284(14) -0.0048(11) 0.0001(11) 0.0032(11)
F5 0.0565(14) 0.0689(16) 0.0876(18) 0.0139(13) -0.0268(13) -0.0030(12)
C6 0.0434(17) 0.0311(15) 0.0222(13) -0.0018(11) 0.0002(12) -0.0039(13)
C7 0.0378(16) 0.0266(14) 0.0246(14) 0.0008(11) -0.0038(12) 0.0024(12)
F8 0.0557(13) 0.0559(13) 0.0879(17) 0.0309(12) -0.0140(12) -0.0218(11)
C9 0.0300(14) 0.0383(16) 0.0230(13) -0.0007(12) -0.0008(11) 0.0048(12)
C10 0.0348(15) 0.0305(15) 0.0273(14) 0.0051(12) -0.0051(12) 0.0121(12)
C11 0.0281(14) 0.0252(14) 0.0380(16) -0.0033(12) 0.0040(12) 0.0054(11)
C12 0.0337(15) 0.0256(14) 0.0373(16) 0.0008(12) 0.0073(12) 0.0078(12)
C13 0.0264(14) 0.0337(16) 0.0333(15) -0.0037(12) -0.0026(12) 0.0030(12)
C14 0.0241(13) 0.0271(14) 0.0311(14) 0.0007(11) -0.0081(11) 0.0056(11)
F15 0.116(2) 0.0839(19) 0.0624(16) -0.0185(14) 0.0138(15) 0.0091(17)
C16 0.0262(14) 0.0270(14) 0.0381(16) 0.0036(12) -0.0035(12) -0.0005(11)
F17 0.0829(18) 0.0544(14) 0.102(2) 0.0197(14) 0.0214(15) -0.0226(13)
C18 0.0258(15) 0.0507(19) 0.0378(17) 0.0053(14) 0.0030(12) -0.0073(14)
C19 0.0431(18) 0.0251(15) 0.0485(19) -0.0009(13) -0.0190(15) -0.0036(13)
C20 0.0413(17) 0.0380(17) 0.0339(16) 0.0114(13) 0.0028(13) 0.0162(14)
C21 0.0336(16) 0.0466(19) 0.0407(17) -0.0104(15) -0.0013(13) 0.0102(14)
C22 0.0430(18) 0.0494(19) 0.0259(15) -0.0072(14) -0.0008(13) 0.0024(15)
C23 0.0367(16) 0.0293(15) 0.0403(17) 0.0012(13) -0.0047(13) -0.0005(13)
C24 0.0311(16) 0.0466(19) 0.0448(18) 0.0106(15) 0.0020(14) 0.0037(14)
C25 0.0452(19) 0.049(2) 0.0394(18) -0.0081(15) -0.0116(15) -0.0052(16)
C26 0.0441(18) 0.0421(18) 0.0340(16) 0.0015(14) -0.0092(14) 0.0181(15)
F27 0.0644(17) 0.108(2) 0.148(3) 0.079(2) -0.0331(17) 0.0079(16)
F28 0.144(3) 0.0702(18) 0.095(2) -0.0191(16) 0.061(2) 0.0040(18)
C29 0.0394(17) 0.0331(16) 0.0404(17) -0.0029(13) -0.0114(14) 0.0023(13)
C30 0.057(2) 0.0350(17) 0.0379(17) -0.0004(14) 0.0098(15) -0.0045(15)
C31 0.0478(19) 0.0459(19) 0.0337(17) -0.0047(14) -0.0024(14) -0.0113(15)
C32 0.0399(19) 0.084(3) 0.0375(18) -0.0069(18) 0.0055(15) 0.0032(19)
C33 0.055(2) 0.0277(16) 0.054(2) 0.0015(15) -0.0034(17) -0.0062(15)
C34 0.0345(16) 0.0424(18) 0.0390(17) 0.0010(14) -0.0080(13) -0.0024(14)
C35 0.0307(16) 0.0426(18) 0.0497(19) 0.0007(15) 0.0028(14) -0.0017(14)
C36 0.0416(19) 0.057(2) 0.046(2) 0.0142(17) -0.0047(15) -0.0090(16)
C37 0.0392(18) 0.0410(18) 0.0481(19) 0.0154(15) -0.0048(15) -0.0118(14)
C38 0.0328(16) 0.0356(17) 0.0504(19) 0.0050(14) -0.0104(14) -0.0010(13)
C39 0.050(2) 0.0415(19) 0.0454(19) -0.0099(15) 0.0018(16) -0.0181(16)
C40 0.052(2) 0.0337(17) 0.050(2) 0.0014(15) 0.0153(16) 0.0017(15)
C41 0.062(2) 0.061(3) 0.052(2) -0.0196(19) -0.0198(19) -0.005(2)
C42 0.0289(16) 0.067(3) 0.051(2) -0.0195(18) -0.0014(14) 0.0039(16)
C43 0.069(2) 0.050(2) 0.0355(18) -0.0051(16) -0.0174(17) -0.0006(18)
C44 0.043(2) 0.042(2) 0.075(3) -0.0151(19) -0.0030(18) -0.0057(16)
C45 0.0431(17) 0.0249(14) 0.0370(16) -0.0082(12) -0.0137(13) 0.0034(13)
C46 0.049(2) 0.050(2) 0.058(2) 0.0121(18) -0.0003(17) -0.0038(17)
C47 0.0332(18) 0.053(2) 0.068(3) -0.0066(19) 0.0117(17) -0.0069(16)
C48 0.044(2) 0.101(3) 0.0332(18) -0.025(2) 0.0050(15) -0.006(2)
C49 0.0457(19) 0.050(2) 0.0441(19) -0.0104(16) -0.0008(15) 0.0133(16)
C50 0.044(2) 0.0383(19) 0.076(3) 0.0086(18) -0.0096(19) -0.0021(16)
C51 0.072(3) 0.053(2) 0.045(2) -0.0142(17) 0.0184(19) -0.007(2)
C52 0.108(4) 0.044(2) 0.040(2) -0.0165(17) 0.008(2) -0.005(2)
C53 0.092(3) 0.0339(18) 0.0397(19) -0.0010(15) 0.0103(19) -0.0094(19)
C54 0.072(3) 0.047(2) 0.061(2) -0.0246(19) 0.015(2) -0.005(2)
C55 0.132(5) 0.057(3) 0.048(2) -0.006(2) 0.025(3) -0.044(3)
C56 0.059(3) 0.107(4) 0.040(2) -0.012(2) 0.0173(18) -0.010(2)
C57 0.0346(18) 0.071(3) 0.049(2) -0.0039(19) 0.0050(15) -0.0137(18)
C58 0.070(3) 0.0299(18) 0.077(3) -0.0104(18) 0.015(2) -0.0044(17)
C59 0.052(2) 0.065(3) 0.075(3) 0.024(2) 0.002(2) -0.019(2)
C60 0.076(3) 0.056(2) 0.042(2) -0.0086(18) -0.0112(19) -0.025(2)
C61 0.047(2) 0.051(2) 0.070(3) -0.0057(19) -0.0188(19) -0.0102(18)
C62 0.079(3) 0.061(3) 0.052(2) -0.018(2) 0.013(2) 0.021(2)
C63 0.043(2) 0.049(2) 0.098(3) 0.003(2) -0.009(2) -0.0193(18)
C64 0.078(3) 0.108(4) 0.039(2) -0.018(2) 0.016(2) -0.058(3)
C65 0.052(2) 0.063(3) 0.067(3) -0.014(2) 0.031(2) -0.0107(19)
C66 0.161(6) 0.073(3) 0.062(3) -0.010(3) 0.025(3) -0.023(4)

loop_
_atom_type_symbol
_atom_type_description
_atom_type_scat_dispersion_real
_atom_type_scat_dispersion_imag
_atom_type_scat_source
C C 0.0033 0.0016 'International Tables Vol C Tables 4.2.6.8 and 6.1.1.4'
H H 0.0000 0.0000 'International Tables Vol C Tables 4.2.6.8 and 6.1.1.4'
O O 0.0106 0.0060 'International Tables Vol C Tables 4.2.6.8 and 6.1.1.4'
F F 0.0171 0.0103 'International Tables Vol C Tables 4.2.6.8 and 6.1.1.4'
P P 0.1023 0.0942 'International Tables Vol C Tables 4.2.6.8 and 6.1.1.4'
S S 0.1246 0.1234 'International Tables Vol C Tables 4.2.6.8 and 6.1.1.4'
Cl Cl 0.1484 0.1585 'International Tables Vol C Tables 4.2.6.8 and 6.1.1.4'
Ni Ni 0.3393 1.1124 'International Tables Vol C Tables 4.2.6.8 and 6.1.1.4'

loop_
_geom_angle_atom_site_label_1
_geom_angle_atom_site_label_2
_geom_angle_atom_site_label_3
_geom_angle
P1 Ni1 P2 85.44(3)
P1 Ni1 S1 93.35(3)
P2 Ni1 S1 164.75(3)
P1 Ni1 S2 177.79(3)
P2 Ni1 S2 93.35(3)
S1 Ni1 S2 87.33(3)
P1 Ni1 O1 98.97(6)
P2 Ni1 O1 112.73(6)
S1 Ni1 O1 82.49(5)
S2 Ni1 O1 83.20(6)
P4 Ni2 P3 84.96(3)
P4 Ni2 S1 88.75(3)
P3 Ni2 S1 168.69(3)
P4 Ni2 S2 160.18(3)
P3 Ni2 S2 95.65(3)
S1 Ni2 S2 87.10(3)
P4 Ni2 Cl1 94.65(3)
P3 Ni2 Cl1 84.57(3)
S1 Ni2 Cl1 105.34(3)
S2 Ni2 Cl1 105.14(3)
C16 P4 C7 105.75(14)
C16 P4 C10 103.11(13)
C7 P4 C10 105.82(13)
C16 P4 Ni2 113.46(10)
C7 P4 Ni2 117.26(9)
C10 P4 Ni2 110.25(9)
C18 S2 Ni1 101.89(11)
C18 S2 Ni2 107.00(10)
Ni1 S2 Ni2 91.67(3)
C13 P2 C6 104.80(14)
C13 P2 C26 102.86(15)
C6 P2 C26 108.18(15)
C13 P2 Ni1 113.45(10)
C6 P2 Ni1 116.53(10)
C26 P2 Ni1 109.99(10)
C4 P3 C11 102.33(13)
C4 P3 C14 105.51(13)
C11 P3 C14 105.87(13)
C4 P3 Ni2 116.95(9)
C11 P3 Ni2 119.48(9)
C14 P3 Ni2 105.49(9)
C12 P1 C9 106.45(13)
C12 P1 C20 105.85(14)
C9 P1 C20 106.28(14)
C12 P1 Ni1 116.82(10)
C9 P1 Ni1 113.78(10)
C20 P1 Ni1 106.92(10)
C45 S1 Ni1 102.25(10)
C45 S1 Ni2 106.90(10)
Ni1 S1 Ni2 92.31(3)
F27 P5 F28 93.2(2)
F27 P5 F8 90.98(14)
F28 P5 F8 90.76(16)
F27 P5 F17 90.50(16)
F28 P5 F17 88.75(16)
F8 P5 F17 178.46(15)
F27 P5 F15 91.00(19)
F28 P5 F15 175.56(19)
F8 P5 F15 90.47(16)
F17 P5 F15 89.91(16)
F27 P5 F5 178.1(2)
F28 P5 F5 88.56(18)
F8 P5 F5 88.50(12)
F17 P5 F5 90.03(14)
F15 P5 F5 87.21(15)
C37 O1 C19 112.3(2)
C37 O1 Ni1 103.06(17)
C19 O1 Ni1 113.40(17)
C23 C4 C29 118.9(3)
C23 C4 P3 121.3(2)
C29 C4 P3 119.8(2)
C53 C6 C22 119.7(3)
C53 C6 P2 120.9(3)
C22 C6 P2 119.2(2)
C31 C7 C49 118.9(3)
C31 C7 P4 119.5(2)
C49 C7 P4 121.6(2)
C24 C9 C21 118.4(3)
C24 C9 P1 120.7(2)
C21 C9 P1 120.8(2)
C14 C10 P4 110.52(18)
C32 C11 C35 118.6(3)
C32 C11 P3 120.4(2)
C35 C11 P3 121.0(2)
C30 C12 C40 119.0(3)
C30 C12 P1 120.1(2)
C40 C12 P1 120.6(2)
C38 C13 C43 118.5(3)
C38 C13 P2 121.6(2)
C43 C13 P2 119.7(2)
C10 C14 P3 109.06(18)
C34 C16 C36 118.8(3)
C34 C16 P4 119.3(2)
C36 C16 P4 121.7(2)
C37 C18 S2 114.2(2)
O1 C19 C45 112.0(2)
C26 C20 P1 107.2(2)
C42 C21 C9 120.1(3)
C48 C22 C6 119.7(4)
C4 C23 C33 119.9(3)
C9 C24 C46 121.1(3)
C29 C25 C39 119.9(3)
C20 C26 P2 110.1(2)
C25 C29 C4 120.8(3)
C51 C30 C12 120.1(3)
C7 C31 C60 119.9(3)
C11 C32 C56 120.5(3)
C39 C33 C23 120.7(3)
C61 C34 C16 120.3(3)
C47 C35 C11 120.6(3)
C59 C36 C16 120.4(3)
O1 C37 C18 113.6(2)
C13 C38 C50 120.9(3)
C33 C39 C25 119.9(3)
C58 C40 C12 119.9(3)
C44 C41 C43 120.7(3)
C57 C42 C21 120.8(3)
C41 C43 C13 120.0(3)
C41 C44 C50 119.7(3)
C19 C45 S1 114.9(2)
C57 C46 C24 119.9(4)
C65 C47 C35 120.4(3)
C22 C48 C64 119.9(4)
C7 C49 C62 120.3(4)
C44 C50 C38 120.2(3)
C54 C51 C30 120.7(4)
C62 C52 C60 119.8(3)
C55 C53 C6 119.7(4)
C51 C54 C58 119.4(3)
C64 C55 C53 121.1(4)
C65 C56 C32 120.3(4)
C42 C57 C46 119.8(3)
C54 C58 C40 120.9(4)
C63 C59 C36 120.1(4)
C52 C60 C31 120.8(4)
C63 C61 C34 120.3(4)
C52 C62 C49 120.4(4)
C59 C63 C61 120.1(3)
C55 C64 C48 120.0(4)
C47 C65 C56 119.6(3)
Cl3 C66 Cl2 113.9(3)

loop_
_geom_bond_atom_site_label_1
_geom_bond_atom_site_label_2
_geom_bond_distance
Ni1 P1 2.1700(8)
Ni1 P2 2.1788(8)
Ni1 S1 2.2364(7)
Ni1 S2 2.2462(7)
Ni1 O1 2.377(2)
Ni2 P4 2.1749(8)
Ni2 P3 2.1933(7)
Ni2 S1 2.2390(7)
Ni2 S2 2.2532(7)
Ni2 Cl1 2.5955(8)
P4 C16 1.818(3)
P4 C7 1.819(3)
P4 C10 1.854(3)
S2 C18 1.835(3)
P2 C13 1.809(3)
P2 C6 1.813(3)
P2 C26 1.853(3)
P3 C4 1.825(3)
P3 C11 1.823(3)
P3 C14 1.824(3)
P1 C12 1.811(3)
P1 C9 1.817(3)
P1 C20 1.831(3)
S1 C45 1.824(3)
P5 F27 1.553(2)
P5 F28 1.566(3)
P5 F8 1.581(2)
P5 F17 1.580(2)
P5 F15 1.586(3)
P5 F5 1.605(2)
Cl2 C66 1.758(6)
Cl3 C66 1.697(5)
O1 C37 1.431(4)
O1 C19 1.442(4)
C4 C23 1.385(4)
C4 C29 1.389(4)
C6 C53 1.387(5)
C6 C22 1.391(4)
C7 C31 1.385(4)
C7 C49 1.388(4)
C9 C24 1.383(4)
C9 C21 1.394(4)
C10 C14 1.527(4)
C11 C32 1.374(5)
C11 C35 1.382(4)
C12 C30 1.385(4)
C12 C40 1.388(4)
C13 C38 1.376(4)
C13 C43 1.394(4)
C16 C34 1.384(4)
C16 C36 1.394(4)
C18 C37 1.524(5)
C19 C45 1.502(5)
C20 C26 1.511(4)
C21 C42 1.380(5)
C22 C48 1.386(5)
C23 C33 1.391(4)
C24 C46 1.381(5)
C25 C29 1.384(4)
C25 C39 1.378(5)
C30 C51 1.383(5)
C31 C60 1.389(5)
C32 C56 1.386(5)
C33 C39 1.370(5)
C34 C61 1.383(5)
C35 C47 1.378(5)
C36 C59 1.374(5)
C38 C50 1.382(5)
C40 C58 1.382(5)
C41 C44 1.365(6)
C41 C43 1.382(5)
C42 C57 1.371(6)
C44 C50 1.371(5)
C46 C57 1.376(5)
C47 C65 1.366(6)
C48 C64 1.387(7)
C49 C62 1.389(5)
C51 C54 1.371(5)
C52 C62 1.367(6)
C52 C60 1.368(6)
C53 C55 1.378(6)
C54 C58 1.370(6)
C55 C64 1.358(7)
C56 C65 1.368(6)
C59 C63 1.377(6)
C61 C63 1.368(6)
